data_4077084
loop_
_publ_author_name
'Yan, Hong'
'Beatty, Alicia M.'
'Fehlner, Thomas P.'

_publ_section_title
;
 Metallaborane Reaction Chemistry.nido-Dirhodapentaborane Isomer
 Structures and Stabilities and Utilization of Dirhodaboranes as Catalysts
 for Alkyne Cyclotrimerization
;
_journal_issue 23
_journal_name_full Organometallics
_journal_page_first 5029
_journal_paper_doi 10.1021/om0205694
_journal_volume 21
_journal_year 2002
_chemical_formula_sum 'C30 H49 B4 Rh3'
_chemical_formula_weight 761.66
_chemical_name_systematic
;
 ?
;
_space_group_IT_number 2
_symmetry_cell_setting triclinic
_symmetry_space_group_name_Hall '-P 1'
_symmetry_space_group_name_H-M 'P -1'
_atom_sites_solution_hydrogens 'geom, except difmap for borohydrides'
_atom_sites_solution_primary direct
_atom_sites_solution_secondary difmap
_audit_creation_method SHELXL-97
_cell_angle_alpha 85.271(2)
_cell_angle_beta 89.700(2)
_cell_angle_gamma 71.045(2)
_cell_formula_units_Z 4
_cell_length_a 10.9363(14)
_cell_length_b 16.767(2)
_cell_length_c 17.995(2)
_cell_measurement_temperature 170(2)
_cell_volume 3109.4(6)
_computing_cell_refinement 'Bruker SMART'
_computing_data_collection 'Bruker SMART'
_computing_data_reduction 'Bruker SHELXTL'
_computing_molecular_graphics 'Bruker SHELXTL'
_computing_publication_material 'Bruker SHELXTL'
_computing_structure_refinement 'SHELXL-97 (Sheldrick, 1997)'
_computing_structure_solution 'SHELXS-97 (Sheldrick, 1990)'
_diffrn_ambient_temperature 170(2)
_diffrn_measured_fraction_theta_full 0.915
_diffrn_measured_fraction_theta_max 0.915
_diffrn_measurement_device_type 'CCD area detector'
_diffrn_measurement_method 'phi and omega scans'
_diffrn_radiation_monochromator graphite
_diffrn_radiation_source 'fine-focus sealed tube'
_diffrn_radiation_type MoK\a
_diffrn_radiation_wavelength 0.71073
_diffrn_reflns_av_R_equivalents 0.0208
_diffrn_reflns_av_sigmaI/netI 0.0427
_diffrn_reflns_limit_h_max 14
_diffrn_reflns_limit_h_min -14
_diffrn_reflns_limit_k_max 22
_diffrn_reflns_limit_k_min -22
_diffrn_reflns_limit_l_max 22
_diffrn_reflns_limit_l_min -23
_diffrn_reflns_number 27668
_diffrn_reflns_theta_full 28.25
_diffrn_reflns_theta_max 28.25
_diffrn_reflns_theta_min 1.64
_exptl_absorpt_coefficient_mu 1.592
_exptl_absorpt_correction_T_max 0.862
_exptl_absorpt_correction_T_min 0.718
_exptl_absorpt_correction_type none
_exptl_absorpt_process_details SADABS
_exptl_crystal_colour orange
_exptl_crystal_density_diffrn 1.627
_exptl_crystal_density_method 'not measured'
_exptl_crystal_description 'rectangular prism'
_exptl_crystal_F_000 1536
_exptl_crystal_size_max 0.24
_exptl_crystal_size_mid 0.22
_exptl_crystal_size_min 0.10
_refine_diff_density_max 0.873
_refine_diff_density_min -0.559
_refine_diff_density_rms 0.105
_refine_ls_extinction_method none
_refine_ls_goodness_of_fit_ref 1.069
_refine_ls_hydrogen_treatment mixed
_refine_ls_matrix_type full
_refine_ls_number_parameters 634
_refine_ls_number_reflns 14081
_refine_ls_number_restraints 0
_refine_ls_restrained_S_all 1.069
_refine_ls_R_factor_all 0.0433
_refine_ls_R_factor_gt 0.0332
_refine_ls_shift/su_max 0.002
_refine_ls_shift/su_mean 0.000
_refine_ls_structure_factor_coef Fsqd
_refine_ls_weighting_details 'calc w=1/[\s^2^(Fo^2^)+(0.0283P)^2^+0.5879P] where P=(Fo^2^+2Fc^2^)/3'
_refine_ls_weighting_scheme calc
_refine_ls_wR_factor_gt 0.0713
_refine_ls_wR_factor_ref 0.0788
_reflns_number_gt 11339
_reflns_number_total 14081
_reflns_threshold_expression >2sigma(I)
_cod_data_source_file om0205694.cif
_cod_data_source_block
;
;
_cod_depositor_comments
;
The following automatic conversions were performed:

'_symmetry_cell_setting' value 'Triclinic' changed to 'triclinic'
according to /home/saulius/struct/CIF-dictionaries/cif_core.dic
dictionary named 'cif_core.dic' version 2.4.1 from 2010-06-29.

Automatic conversion script
Id: cif_fix_values 1715 2011-07-08 13:25:40Z adriana 
;
_cod_original_cell_volume 3109.4(7)
_cod_original_sg_symbol_H-M P-1
_cod_database_code 4077084

loop_
_symmetry_equiv_pos_as_xyz
'x, y, z'
'-x, -y, -z'

loop_
_atom_site_label
_atom_site_type_symbol
_atom_site_fract_x
_atom_site_fract_y
_atom_site_fract_z
_atom_site_U_iso_or_equiv
_atom_site_adp_type
_atom_site_occupancy
_atom_site_symmetry_multiplicity
_atom_site_calc_flag
_atom_site_refinement_flags
Rh1 Rh 0.25926(3) 0.830419(18) 0.171278(15) 0.01995(7) Uani 1 1 d .
Rh2 Rh 0.29431(3) 0.841926(17) 0.316455(15) 0.01870(7) Uani 1 1 d .
Rh3 Rh 0.06135(3) 0.854063(17) 0.263244(15) 0.01749(7) Uani 1 1 d .
Rh4 Rh 0.28783(3) 0.327073(18) 0.164111(15) 0.01985(7) Uani 1 1 d .
Rh5 Rh 0.31279(3) 0.348877(17) 0.308088(15) 0.01858(7) Uani 1 1 d .
Rh6 Rh 0.08369(3) 0.355209(17) 0.252085(15) 0.01841(7) Uani 1 1 d .
B1 B 0.2657(4) 0.9368(3) 0.2261(2) 0.0260(10) Uani 1 1 d .
H1 H 0.3277 0.9758 0.2174 0.031 Uiso 1 1 d R
B2 B 0.1132(4) 0.9449(3) 0.1916(2) 0.0252(9) Uani 1 1 d .
H2 H 0.0545 0.9886 0.1553 0.030 Uiso 1 1 d R
B3 B 0.23534(12) 0.75538(8) 0.26318(7) 0.0209(9) Uani 1 1 d .
H3 H 0.2611 0.6913 0.2724 0.025 Uiso 1 1 d R
B4 B 0.13601(12) 0.95169(8) 0.28517(7) 0.0238(9) Uani 1 1 d R
H4 H 0.0994 1.0109 0.3179 0.029 Uiso 1 1 d R
B21 B 0.28665(12) 0.43737(8) 0.21371(7) 0.0252(9) Uani 1 1 d R
H21 H 0.3346 0.4750 0.1916 0.030 Uiso 1 1 d R
B22 B 0.13701(12) 0.44260(8) 0.17773(7) 0.0252(9) Uani 1 1 d R
H22 H 0.0809 0.4889 0.1251 0.030 Uiso 1 1 d R
B23 B 0.15381(12) 0.45577(8) 0.27051(7) 0.0248(9) Uani 1 1 d R
H23 H 0.1160 0.5086 0.3036 0.030 Uiso 1 1 d R
B24 B 0.25922(12) 0.25755(8) 0.25876(7) 0.0202(9) Uani 1 1 d R
H24 H 0.2793 0.1957 0.2731 0.024 Uiso 1 1 d R
C1 C 0.31457(12) 0.86349(8) 0.05703(7) 0.0369(10) Uani 1 1 d R
C2 C 0.42751(12) 0.80810(8) 0.09571(7) 0.0396(11) Uani 1 1 d R
C3 C 0.40847(12) 0.72777(8) 0.11443(7) 0.0369(10) Uani 1 1 d R
C4 C 0.28472(12) 0.73330(8) 0.08634(7) 0.0327(10) Uani 1 1 d R
C5 C 0.22640(12) 0.81804(8) 0.05176(7) 0.0330(10) Uani 1 1 d R
C6 C 0.29456(12) 0.95335(8) 0.02502(7) 0.0684(17) Uani 1 1 d R
H6A H 0.3253 0.9528 -0.0251 0.082 Uiso 1 1 d R
H6B H 0.2041 0.9855 0.0248 0.082 Uiso 1 1 d R
H6C H 0.3415 0.9788 0.0551 0.082 Uiso 1 1 d R
C7 C 0.5485(4) 0.8284(4) 0.1086(3) 0.0714(19) Uani 1 1 d .
H7A H 0.6051 0.8120 0.0675 0.086 Uiso 1 1 d R
H7B H 0.5259 0.8883 0.1117 0.086 Uiso 1 1 d R
H7C H 0.5915 0.7991 0.1541 0.086 Uiso 1 1 d R
C8 C 0.5050(5) 0.6511(3) 0.1522(3) 0.0698(18) Uani 1 1 d .
H8A H 0.5569 0.6178 0.1154 0.084 Uiso 1 1 d R
H8B H 0.5595 0.6678 0.1850 0.084 Uiso 1 1 d R
H8C H 0.4608 0.6182 0.1805 0.084 Uiso 1 1 d R
C9 C 0.2289(5) 0.6625(3) 0.0856(3) 0.0569(14) Uani 1 1 d .
H9A H 0.2567 0.6325 0.0421 0.068 Uiso 1 1 d R
H9B H 0.2591 0.6245 0.1295 0.068 Uiso 1 1 d R
H9C H 0.1361 0.6846 0.0853 0.068 Uiso 1 1 d R
C10 C 0.0980(4) 0.8504(3) 0.0108(2) 0.0545(14) Uani 1 1 d .
H10A H 0.1090 0.8374 -0.0402 0.065 Uiso 1 1 d R
H10B H 0.0401 0.8240 0.0341 0.065 Uiso 1 1 d R
H10C H 0.0625 0.9106 0.0128 0.065 Uiso 1 1 d R
C11 C 0.4157(5) 0.8858(3) 0.3903(2) 0.0408(12) Uani 1 1 d .
C12 C 0.3238(4) 0.8615(3) 0.4347(2) 0.0365(10) Uani 1 1 d .
C13 C 0.3500(4) 0.7736(3) 0.4320(2) 0.0298(9) Uani 1 1 d .
C14 C 0.4562(4) 0.7432(2) 0.3858(2) 0.0281(9) Uani 1 1 d .
C15 C 0.4975(4) 0.8118(3) 0.3589(2) 0.0349(10) Uani 1 1 d .
C16 C 0.4321(6) 0.9715(3) 0.3812(3) 0.086(2) Uani 1 1 d .
H16A H 0.4897 0.9754 0.4198 0.103 Uiso 1 1 d R
H16B H 0.4672 0.9799 0.3334 0.103 Uiso 1 1 d R
H16C H 0.3494 1.0140 0.3853 0.103 Uiso 1 1 d R
C17 C 0.2271(5) 0.9188(4) 0.4824(3) 0.0711(17) Uani 1 1 d .
H17A H 0.2638 0.9155 0.5313 0.085 Uiso 1 1 d R
H17B H 0.2037 0.9760 0.4602 0.085 Uiso 1 1 d R
H17C H 0.1514 0.9017 0.4860 0.085 Uiso 1 1 d R
C18 C 0.2859(4) 0.7188(3) 0.4767(2) 0.0498(13) Uani 1 1 d .
H18A H 0.3308 0.6989 0.5238 0.060 Uiso 1 1 d R
H18B H 0.1976 0.7513 0.4850 0.060 Uiso 1 1 d R
H18C H 0.2884 0.6714 0.4495 0.060 Uiso 1 1 d R
C19 C 0.5189(4) 0.6514(3) 0.3736(3) 0.0519(13) Uani 1 1 d .
H19A H 0.5843 0.6257 0.4116 0.062 Uiso 1 1 d R
H19B H 0.4545 0.6237 0.3766 0.062 Uiso 1 1 d R
H19C H 0.5575 0.6458 0.3255 0.062 Uiso 1 1 d R
C20 C 0.6136(4) 0.8063(4) 0.3131(3) 0.0734(19) Uani 1 1 d .
H20A H 0.6878 0.7925 0.3459 0.088 Uiso 1 1 d R
H20B H 0.6260 0.7630 0.2794 0.088 Uiso 1 1 d R
H20C H 0.6025 0.8596 0.2852 0.088 Uiso 1 1 d R
C21 C -0.0933(3) 0.8576(2) 0.3466(2) 0.0250(8) Uani 1 1 d .
C22 C -0.1462(3) 0.9180(2) 0.2847(2) 0.0268(9) Uani 1 1 d .
C23 C -0.1390(3) 0.8740(2) 0.2202(2) 0.0272(9) Uani 1 1 d .
C24 C -0.0813(3) 0.7846(2) 0.2423(2) 0.0276(9) Uani 1 1 d .
C25 C -0.0528(3) 0.7754(2) 0.3198(2) 0.0229(8) Uani 1 1 d .
C26 C -0.0922(4) 0.8771(3) 0.4261(2) 0.0411(11) Uani 1 1 d .
H26A H -0.1700 0.8742 0.4494 0.049 Uiso 1 1 d R
H26B H -0.0187 0.8367 0.4520 0.049 Uiso 1 1 d R
H26C H -0.0870 0.9330 0.4280 0.049 Uiso 1 1 d R
C27 C -0.2107(4) 1.0108(3) 0.2891(3) 0.0457(12) Uani 1 1 d .
H27A H -0.3010 1.0225 0.2989 0.055 Uiso 1 1 d R
H27B H -0.1703 1.0286 0.3290 0.055 Uiso 1 1 d R
H27C H -0.2011 1.0410 0.2430 0.055 Uiso 1 1 d R
C28 C -0.1929(4) 0.9140(3) 0.1451(2) 0.0446(12) Uani 1 1 d .
H28A H -0.2804 0.9143 0.1400 0.054 Uiso 1 1 d R
H28B H -0.1913 0.9711 0.1406 0.054 Uiso 1 1 d R
H28C H -0.1417 0.8833 0.1068 0.054 Uiso 1 1 d R
C29 C -0.0691(4) 0.7141(3) 0.1937(3) 0.0454(12) Uani 1 1 d .
H29A H -0.1460 0.6983 0.1962 0.054 Uiso 1 1 d R
H29B H -0.0570 0.7326 0.1431 0.054 Uiso 1 1 d R
H29C H 0.0042 0.6662 0.2104 0.054 Uiso 1 1 d R
C30 C -0.0023(4) 0.6919(2) 0.3659(2) 0.0386(11) Uani 1 1 d .
H30A H -0.0733 0.6740 0.3829 0.046 Uiso 1 1 d R
H30B H 0.0522 0.6507 0.3355 0.046 Uiso 1 1 d R
H30C H 0.0469 0.6974 0.4081 0.046 Uiso 1 1 d R
C31 C 0.3926(5) 0.3441(3) 0.0612(2) 0.0431(12) Uani 1 1 d .
C32 C 0.4723(4) 0.2706(3) 0.1024(2) 0.0377(11) Uani 1 1 d .
C33 C 0.4085(4) 0.2097(3) 0.1089(2) 0.0335(10) Uani 1 1 d .
C34 C 0.2885(4) 0.2449(3) 0.0710(2) 0.0334(10) Uani 1 1 d .
C35 C 0.2775(4) 0.3289(3) 0.0412(2) 0.0388(11) Uani 1 1 d .
C36 C 0.4294(6) 0.4215(3) 0.0383(3) 0.087(2) Uani 1 1 d .
H36A H 0.4734 0.4144 -0.0082 0.104 Uiso 1 1 d R
H36B H 0.3535 0.4707 0.0329 0.104 Uiso 1 1 d R
H36C H 0.4859 0.4285 0.0761 0.104 Uiso 1 1 d R
C37 C 0.6080(4) 0.2569(4) 0.1270(3) 0.0745(19) Uani 1 1 d .
H37A H 0.6660 0.2320 0.0888 0.089 Uiso 1 1 d R
H37B H 0.6184 0.3098 0.1367 0.089 Uiso 1 1 d R
H37C H 0.6271 0.2194 0.1718 0.089 Uiso 1 1 d R
C38 C 0.4613(5) 0.1205(3) 0.1441(3) 0.0631(16) Uani 1 1 d .
H38A H 0.5083 0.0846 0.1075 0.076 Uiso 1 1 d R
H38B H 0.5182 0.1179 0.1854 0.076 Uiso 1 1 d R
H38C H 0.3912 0.1018 0.1614 0.076 Uiso 1 1 d R
C39 C 0.1961(5) 0.1987(4) 0.0577(3) 0.0638(17) Uani 1 1 d .
H39A H 0.2192 0.1680 0.0142 0.077 Uiso 1 1 d R
H39B H 0.1967 0.1599 0.1002 0.077 Uiso 1 1 d R
H39C H 0.1111 0.2395 0.0504 0.077 Uiso 1 1 d R
C40 C 0.1695(5) 0.3852(4) -0.0081(3) 0.0754(19) Uani 1 1 d .
H40A H 0.1881 0.3738 -0.0590 0.090 Uiso 1 1 d R
H40B H 0.0903 0.3751 0.0052 0.090 Uiso 1 1 d R
H40C H 0.1607 0.4432 -0.0022 0.090 Uiso 1 1 d R
C41 C 0.4219(5) 0.2585(3) 0.4043(2) 0.0421(12) Uani 1 1 d .
C42 C 0.3349(4) 0.3324(3) 0.4329(2) 0.0372(11) Uani 1 1 d .
C43 C 0.3728(4) 0.4023(2) 0.4049(2) 0.0310(9) Uani 1 1 d .
C44 C 0.4804(4) 0.3721(3) 0.3598(2) 0.0351(10) Uani 1 1 d .
C45 C 0.5105(4) 0.2849(3) 0.3597(2) 0.0395(11) Uani 1 1 d .
C46 C 0.4245(6) 0.1693(3) 0.4238(3) 0.086(2) Uani 1 1 d .
H46A H 0.4778 0.1462 0.4677 0.103 Uiso 1 1 d R
H46B H 0.3389 0.1672 0.4326 0.103 Uiso 1 1 d R
H46C H 0.4607 0.1368 0.3828 0.103 Uiso 1 1 d R
C47 C 0.2339(5) 0.3334(4) 0.4888(3) 0.078(2) Uani 1 1 d .
H47A H 0.2707 0.3242 0.5383 0.093 Uiso 1 1 d R
H47B H 0.1678 0.3877 0.4828 0.093 Uiso 1 1 d R
H47C H 0.1968 0.2900 0.4809 0.093 Uiso 1 1 d R
C48 C 0.3140(5) 0.4919(3) 0.4250(3) 0.0575(14) Uani 1 1 d .
H48A H 0.3559 0.5000 0.4692 0.069 Uiso 1 1 d R
H48B H 0.3248 0.5298 0.3845 0.069 Uiso 1 1 d R
H48C H 0.2235 0.5033 0.4338 0.069 Uiso 1 1 d R
C49 C 0.5561(5) 0.4253(3) 0.3236(3) 0.0605(15) Uani 1 1 d .
H49A H 0.6237 0.4251 0.3575 0.073 Uiso 1 1 d R
H49B H 0.5934 0.4023 0.2785 0.073 Uiso 1 1 d R
H49C H 0.4996 0.4822 0.3124 0.073 Uiso 1 1 d R
C50 C 0.6274(5) 0.2260(4) 0.3248(3) 0.079(2) Uani 1 1 d .
H50A H 0.6980 0.2085 0.3605 0.095 Uiso 1 1 d R
H50B H 0.6092 0.1771 0.3103 0.095 Uiso 1 1 d R
H50C H 0.6502 0.2554 0.2817 0.095 Uiso 1 1 d R
C51 C -0.1273(3) 0.4208(3) 0.2587(2) 0.0295(9) Uani 1 1 d .
C52 C -0.0819(3) 0.3752(3) 0.3294(2) 0.0292(9) Uani 1 1 d .
C53 C -0.0352(3) 0.2865(2) 0.3180(2) 0.0259(8) Uani 1 1 d .
C54 C -0.0515(3) 0.2775(2) 0.2414(2) 0.0253(8) Uani 1 1 d .
C55 C -0.1074(3) 0.3609(2) 0.2044(2) 0.0266(9) Uani 1 1 d .
C56 C -0.1930(4) 0.5144(3) 0.2453(3) 0.0445(12) Uani 1 1 d .
H56A H -0.2845 0.5272 0.2512 0.053 Uiso 1 1 d R
H56B H -0.1601 0.5427 0.2805 0.053 Uiso 1 1 d R
H56C H -0.1764 0.5331 0.1956 0.053 Uiso 1 1 d R
C57 C -0.0945(4) 0.4138(3) 0.4023(2) 0.0439(12) Uani 1 1 d .
H57A H -0.1747 0.4144 0.4246 0.053 Uiso 1 1 d R
H57B H -0.0239 0.3818 0.4354 0.053 Uiso 1 1 d R
H57C H -0.0932 0.4708 0.3934 0.053 Uiso 1 1 d R
C58 C 0.0145(4) 0.2141(3) 0.3769(2) 0.0379(11) Uani 1 1 d .
H58A H -0.0557 0.1965 0.3958 0.045 Uiso 1 1 d R
H58B H 0.0775 0.1675 0.3560 0.045 Uiso 1 1 d R
H58C H 0.0540 0.2325 0.4167 0.045 Uiso 1 1 d R
C59 C -0.0273(4) 0.1950(3) 0.2083(2) 0.0392(11) Uani 1 1 d .
H59A H -0.1034 0.1783 0.2120 0.047 Uiso 1 1 d R
H59B H -0.0057 0.2007 0.1568 0.047 Uiso 1 1 d R
H59C H 0.0432 0.1527 0.2351 0.047 Uiso 1 1 d R
C60 C -0.1490(4) 0.3828(3) 0.1238(2) 0.0415(11) Uani 1 1 d .
H60A H -0.2351 0.3809 0.1173 0.050 Uiso 1 1 d R
H60B H -0.1474 0.4386 0.1085 0.050 Uiso 1 1 d R
H60C H -0.0906 0.3427 0.0942 0.050 Uiso 1 1 d R

loop_
_atom_site_aniso_label
_atom_site_aniso_U_11
_atom_site_aniso_U_22
_atom_site_aniso_U_33
_atom_site_aniso_U_23
_atom_site_aniso_U_13
_atom_site_aniso_U_12
Rh1 0.01920(15) 0.02531(16) 0.01481(15) -0.00132(11) 0.00018(11) -0.00659(12)
Rh2 0.02031(15) 0.02018(15) 0.01628(15) -0.00218(11) -0.00242(11) -0.00731(12)
Rh3 0.01748(14) 0.01851(14) 0.01617(15) -0.00168(11) -0.00014(11) -0.00540(11)
Rh4 0.02138(15) 0.02325(15) 0.01663(15) -0.00274(11) 0.00184(11) -0.00937(12)
Rh5 0.01971(14) 0.01887(15) 0.01760(15) -0.00234(11) -0.00199(11) -0.00666(12)
Rh6 0.01749(14) 0.02083(15) 0.01668(15) -0.00087(11) -0.00058(11) -0.00609(12)
B1 0.031(2) 0.027(2) 0.023(2) 0.0021(18) -0.0043(19) -0.013(2)
B2 0.029(2) 0.021(2) 0.025(2) 0.0019(18) -0.0004(18) -0.0073(19)
B3 0.022(2) 0.019(2) 0.022(2) -0.0059(17) -0.0016(17) -0.0063(17)
B4 0.025(2) 0.020(2) 0.027(2) -0.0014(18) -0.0039(18) -0.0081(18)
B21 0.030(2) 0.023(2) 0.023(2) 0.0006(18) 0.0006(18) -0.0106(19)
B22 0.027(2) 0.021(2) 0.027(2) -0.0002(18) 0.0000(19) -0.0083(19)
B23 0.024(2) 0.018(2) 0.031(3) -0.0014(18) -0.0037(18) -0.0041(18)
B24 0.020(2) 0.022(2) 0.020(2) -0.0030(17) 0.0009(16) -0.0081(17)
C1 0.045(3) 0.049(3) 0.017(2) -0.0051(19) 0.0087(19) -0.016(2)
C2 0.029(2) 0.073(3) 0.022(2) -0.012(2) 0.0104(18) -0.023(2)
C3 0.031(2) 0.049(3) 0.016(2) -0.0078(19) 0.0025(17) 0.008(2)
C4 0.038(2) 0.042(3) 0.018(2) -0.0148(18) 0.0068(17) -0.009(2)
C5 0.029(2) 0.050(3) 0.016(2) -0.0101(18) 0.0005(16) -0.006(2)
C6 0.101(5) 0.072(4) 0.036(3) 0.012(3) 0.015(3) -0.037(4)
C7 0.039(3) 0.145(6) 0.046(3) -0.030(3) 0.016(2) -0.047(4)
C8 0.059(3) 0.076(4) 0.036(3) -0.009(3) 0.000(3) 0.031(3)
C9 0.075(4) 0.057(3) 0.049(3) -0.031(3) 0.019(3) -0.029(3)
C10 0.042(3) 0.081(4) 0.030(3) -0.016(3) -0.011(2) -0.002(3)
C11 0.064(3) 0.028(2) 0.037(3) 0.0078(19) -0.034(2) -0.025(2)
C12 0.040(3) 0.043(3) 0.020(2) -0.0140(19) -0.0131(18) -0.001(2)
C13 0.033(2) 0.038(2) 0.019(2) 0.0019(17) -0.0100(17) -0.0147(19)
C14 0.026(2) 0.031(2) 0.024(2) -0.0024(17) -0.0112(16) -0.0048(17)
C15 0.024(2) 0.061(3) 0.025(2) 0.004(2) -0.0121(17) -0.022(2)
C16 0.133(6) 0.056(4) 0.087(5) 0.022(3) -0.070(4) -0.063(4)
C17 0.071(4) 0.080(4) 0.040(3) -0.027(3) -0.015(3) 0.012(3)
C18 0.052(3) 0.073(4) 0.030(3) 0.012(2) -0.006(2) -0.032(3)
C19 0.047(3) 0.043(3) 0.054(3) -0.009(2) -0.021(2) 0.003(2)
C20 0.035(3) 0.152(6) 0.042(3) 0.013(3) -0.005(2) -0.049(4)
C21 0.0190(19) 0.031(2) 0.025(2) -0.0076(16) 0.0074(16) -0.0062(17)
C22 0.0175(19) 0.027(2) 0.034(2) -0.0004(17) 0.0020(16) -0.0042(16)
C23 0.0165(18) 0.037(2) 0.029(2) 0.0055(18) -0.0041(16) -0.0125(17)
C24 0.023(2) 0.037(2) 0.029(2) -0.0070(18) 0.0048(17) -0.0179(18)
C25 0.0184(18) 0.026(2) 0.024(2) -0.0004(16) 0.0023(15) -0.0080(16)
C26 0.043(3) 0.055(3) 0.026(2) -0.011(2) 0.009(2) -0.013(2)
C27 0.027(2) 0.029(2) 0.073(4) -0.005(2) 0.005(2) 0.0028(19)
C28 0.035(2) 0.066(3) 0.034(3) 0.013(2) -0.013(2) -0.022(2)
C29 0.047(3) 0.056(3) 0.048(3) -0.020(2) 0.010(2) -0.032(3)
C30 0.034(2) 0.036(2) 0.044(3) 0.007(2) 0.008(2) -0.011(2)
C31 0.065(3) 0.045(3) 0.032(3) -0.016(2) 0.028(2) -0.033(3)
C32 0.028(2) 0.060(3) 0.031(2) -0.023(2) 0.0127(19) -0.018(2)
C33 0.041(3) 0.036(2) 0.025(2) -0.0160(18) 0.0123(19) -0.012(2)
C34 0.035(2) 0.049(3) 0.025(2) -0.0199(19) 0.0113(18) -0.023(2)
C35 0.042(3) 0.053(3) 0.014(2) -0.0037(19) 0.0037(18) -0.004(2)
C36 0.153(6) 0.083(4) 0.059(4) -0.032(3) 0.068(4) -0.081(4)
C37 0.040(3) 0.142(6) 0.055(4) -0.046(4) 0.018(3) -0.038(4)
C38 0.078(4) 0.041(3) 0.054(3) -0.014(3) 0.015(3) 0.005(3)
C39 0.060(3) 0.106(5) 0.053(3) -0.049(3) 0.020(3) -0.057(3)
C40 0.079(4) 0.094(5) 0.023(3) 0.001(3) -0.008(3) 0.013(4)
C41 0.061(3) 0.026(2) 0.042(3) 0.008(2) -0.036(2) -0.021(2)
C42 0.032(2) 0.070(3) 0.016(2) 0.001(2) -0.0079(17) -0.026(2)
C43 0.034(2) 0.028(2) 0.030(2) -0.0091(18) -0.0134(18) -0.0074(18)
C44 0.027(2) 0.052(3) 0.032(2) -0.002(2) -0.0079(18) -0.020(2)
C45 0.027(2) 0.046(3) 0.036(3) -0.015(2) -0.0125(19) 0.004(2)
C46 0.134(6) 0.046(3) 0.087(4) 0.035(3) -0.081(4) -0.050(4)
C47 0.053(3) 0.169(7) 0.028(3) 0.012(3) -0.003(2) -0.064(4)
C48 0.068(4) 0.049(3) 0.053(3) -0.021(3) -0.021(3) -0.011(3)
C49 0.051(3) 0.090(4) 0.056(3) 0.009(3) -0.010(3) -0.049(3)
C50 0.050(3) 0.092(5) 0.064(4) -0.034(3) -0.015(3) 0.027(3)
C51 0.0151(19) 0.035(2) 0.037(2) 0.0009(19) 0.0018(17) -0.0071(17)
C52 0.0184(19) 0.044(2) 0.028(2) -0.0096(18) 0.0067(16) -0.0125(18)
C53 0.0200(19) 0.036(2) 0.022(2) 0.0027(17) 0.0003(15) -0.0105(17)
C54 0.0217(19) 0.030(2) 0.027(2) -0.0021(17) 0.0032(16) -0.0128(17)
C55 0.0183(19) 0.036(2) 0.026(2) 0.0029(17) -0.0038(16) -0.0108(17)
C56 0.025(2) 0.038(3) 0.062(3) -0.001(2) 0.000(2) 0.000(2)
C57 0.034(2) 0.062(3) 0.037(3) -0.022(2) 0.008(2) -0.012(2)
C58 0.042(3) 0.047(3) 0.028(2) 0.010(2) 0.0009(19) -0.022(2)
C59 0.044(3) 0.039(3) 0.043(3) -0.003(2) 0.003(2) -0.025(2)
C60 0.037(2) 0.058(3) 0.033(2) 0.011(2) -0.011(2) -0.024(2)

loop_
_atom_type_symbol
_atom_type_description
_atom_type_scat_dispersion_real
_atom_type_scat_dispersion_imag
_atom_type_scat_source
C C 0.0033 0.0016 'International Tables Vol C Tables 4.2.6.8 and 6.1.1.4'
H H 0.0000 0.0000 'International Tables Vol C Tables 4.2.6.8 and 6.1.1.4'
B B 0.0013 0.0007 'International Tables Vol C Tables 4.2.6.8 and 6.1.1.4'
Rh Rh -1.1178 0.9187 'International Tables Vol C Tables 4.2.6.8 and 6.1.1.4'

loop_
_geom_angle_atom_site_label_1
_geom_angle_atom_site_label_2
_geom_angle_atom_site_label_3
_geom_angle
B3 Rh1 B2 99.13(11)
B3 Rh1 B1 98.81(11)
B2 Rh1 B1 48.41(16)
B3 Rh1 C1 158.46(7)
B2 Rh1 C1 100.49(12)
B1 Rh1 C1 100.83(11)
B3 Rh1 C5 128.38(6)
B2 Rh1 C5 103.00(13)
B1 Rh1 C5 130.43(12)
C1 Rh1 C5 37.3
B3 Rh1 C2 128.59(6)
B2 Rh1 C2 129.75(11)
B1 Rh1 C2 102.66(12)
C1 Rh1 C2 37.3
C5 Rh1 C2 61.9
B3 Rh1 C3 97.23(5)
B2 Rh1 C3 162.70(12)
B1 Rh1 C3 133.90(12)
C1 Rh1 C3 62.5
C5 Rh1 C3 61.9
C2 Rh1 C3 37.4
B3 Rh1 C4 97.18(5)
B2 Rh1 C4 134.70(13)
B1 Rh1 C4 162.70(11)
C1 Rh1 C4 62.4
C5 Rh1 C4 37.4
C2 Rh1 C4 61.7
C3 Rh1 C4 36.4
B3 Rh1 Rh3 50.19(3)
B2 Rh1 Rh3 51.35(10)
B1 Rh1 Rh3 77.72(11)
C1 Rh1 Rh3 143.81(4)
C5 Rh1 Rh3 118.72(3)
C2 Rh1 Rh3 178.77(4)
C3 Rh1 Rh3 141.70(3)
C4 Rh1 Rh3 118.05(3)
B3 Rh1 Rh2 49.80(4)
B2 Rh1 Rh2 77.23(12)
B1 Rh1 Rh2 51.08(11)
C1 Rh1 Rh2 144.62(3)
C5 Rh1 Rh2 178.10(3)
C2 Rh1 Rh2 119.40(3)
C3 Rh1 Rh2 118.19(3)
C4 Rh1 Rh2 141.48(3)
Rh3 Rh1 Rh2 59.921(12)
B3 Rh2 B4 98.56(5)
B3 Rh2 B1 98.57(12)
B4 Rh2 B1 48.23(12)
B3 Rh2 C11 156.85(12)
B4 Rh2 C11 104.38(12)
B1 Rh2 C11 98.96(15)
B3 Rh2 C12 134.73(12)
B4 Rh2 C12 100.52(11)
B1 Rh2 C12 124.53(16)
C11 Rh2 C12 37.41(16)
B3 Rh2 C15 121.80(13)
B4 Rh2 C15 137.18(12)
B1 Rh2 C15 107.04(15)
C11 Rh2 C15 37.53(16)
C12 Rh2 C15 62.14(15)
B3 Rh2 C13 101.53(10)
B4 Rh2 C13 128.24(11)
B1 Rh2 C13 159.89(15)
C11 Rh2 C13 61.48(14)
C12 Rh2 C13 36.57(14)
C15 Rh2 C13 61.03(14)
B3 Rh2 C14 95.53(10)
B4 Rh2 C14 161.45(11)
B1 Rh2 C14 140.78(15)
C11 Rh2 C14 61.40(14)
C12 Rh2 C14 60.93(15)
C15 Rh2 C14 36.47(14)
C13 Rh2 C14 35.94(13)
B3 Rh2 Rh3 50.11(4)
B4 Rh2 Rh3 50.99(3)
B1 Rh2 Rh3 77.67(11)
C11 Rh2 Rh3 149.71(13)
C12 Rh2 Rh3 121.17(11)
C15 Rh2 Rh3 171.72(12)
C13 Rh2 Rh3 116.39(9)
C14 Rh2 Rh3 136.73(9)
B3 Rh2 Rh1 49.55(3)
B4 Rh2 Rh1 76.75(3)
B1 Rh2 Rh1 51.08(12)
C11 Rh2 Rh1 139.54(12)
C12 Rh2 Rh1 175.58(12)
C15 Rh2 Rh1 117.52(11)
C13 Rh2 Rh1 147.67(10)
C14 Rh2 Rh1 121.76(10)
Rh3 Rh2 Rh1 59.841(10)
B3 Rh3 B4 98.27(5)
B3 Rh3 B2 98.32(12)
B4 Rh3 B2 47.82(12)
B3 Rh3 C22 157.51(10)
B4 Rh3 C22 99.61(10)
B2 Rh3 C22 103.78(15)
B3 Rh3 C23 134.15(11)
B4 Rh3 C23 125.12(11)
B2 Rh3 C23 100.64(15)
C22 Rh3 C23 36.98(14)
B3 Rh3 C21 123.36(10)
B4 Rh3 C21 106.73(10)
B2 Rh3 C21 135.86(15)
C22 Rh3 C21 37.33(13)
C23 Rh3 C21 61.91(14)
B3 Rh3 C25 95.67(10)
B4 Rh3 C25 140.15(10)
B2 Rh3 C25 162.26(15)
C22 Rh3 C25 61.84(13)
C23 Rh3 C25 61.67(13)
C21 Rh3 C25 36.87(13)
B3 Rh3 C24 100.67(11)
B4 Rh3 C24 161.02(11)
B2 Rh3 C24 129.35(16)
C22 Rh3 C24 61.75(14)
C23 Rh3 C24 37.33(13)
C21 Rh3 C24 61.24(13)
C25 Rh3 C24 36.21(13)
B3 Rh3 Rh1 49.71(3)
B4 Rh3 Rh1 76.96(3)
B2 Rh3 Rh1 50.99(12)
C22 Rh3 Rh1 148.93(10)
C23 Rh3 Rh1 121.17(10)
C21 Rh3 Rh1 172.98(10)
C25 Rh3 Rh1 137.44(9)
C24 Rh3 Rh1 116.75(9)
B3 Rh3 Rh2 49.88(4)
B4 Rh3 Rh2 50.91(4)
B2 Rh3 Rh2 77.25(12)
C22 Rh3 Rh2 139.83(11)
C23 Rh3 Rh2 175.92(10)
C21 Rh3 Rh2 117.18(10)
C25 Rh3 Rh2 120.33(9)
C24 Rh3 Rh2 146.39(10)
Rh1 Rh3 Rh2 60.238(13)
B24 Rh4 B21 98.5
B24 Rh4 B22 98.7
B21 Rh4 B22 48.3
B24 Rh4 C35 140.18(13)
B21 Rh4 C35 119.72(13)
B22 Rh4 C35 98.78(12)
B24 Rh4 C31 152.82(13)
B21 Rh4 C31 98.70(11)
B22 Rh4 C31 108.47(13)
C35 Rh4 C31 37.28(16)
B24 Rh4 C34 104.24(11)
B21 Rh4 C34 157.04(11)
B22 Rh4 C34 123.24(12)
C35 Rh4 C34 37.37(15)
C31 Rh4 C34 61.73(14)
B24 Rh4 C32 116.67(13)
B21 Rh4 C32 111.88(11)
B22 Rh4 C32 142.96(13)
C35 Rh4 C32 61.28(16)
C31 Rh4 C32 36.63(16)
C34 Rh4 C32 60.41(14)
B24 Rh4 C33 93.37(11)
B21 Rh4 C33 146.52(11)
B22 Rh4 C33 158.82(12)
C35 Rh4 C33 61.47(16)
C31 Rh4 C33 61.26(15)
C34 Rh4 C33 36.08(14)
C32 Rh4 C33 36.12(14)
B24 Rh4 Rh6 50.08(3)
B21 Rh4 Rh6 77.34(3)
B22 Rh4 Rh6 51.01(3)
C35 Rh4 Rh6 124.38(11)
C31 Rh4 Rh6 155.57(14)
C34 Rh4 Rh6 115.05(9)
C32 Rh4 Rh6 166.02(12)
C33 Rh4 Rh6 132.15(10)
B24 Rh4 Rh5 49.82(4)
B21 Rh4 Rh5 50.85(3)
B22 Rh4 Rh5 77.13(3)
C35 Rh4 Rh5 170.00(12)
C31 Rh4 Rh5 135.07(12)
C34 Rh4 Rh5 151.82(11)
C32 Rh4 Rh5 116.83(11)
C33 Rh4 Rh5 123.62(11)
Rh6 Rh4 Rh5 60.039(12)
B24 Rh5 B23 98.36(5)
B24 Rh5 B21 98.19(5)
B23 Rh5 B21 48.3
B24 Rh5 C44 142.40(12)
B23 Rh5 C44 117.55(12)
B21 Rh5 C44 97.81(11)
B24 Rh5 C43 153.02(11)
B23 Rh5 C43 97.94(11)
B21 Rh5 C43 108.70(11)
C44 Rh5 C43 36.91(14)
B24 Rh5 C42 116.19(12)
B23 Rh5 C42 112.40(13)
B21 Rh5 C42 143.96(13)
C44 Rh5 C42 61.64(14)
C43 Rh5 C42 37.08(14)
B24 Rh5 C45 107.15(12)
B23 Rh5 C45 153.84(12)
B21 Rh5 C45 120.37(13)
C44 Rh5 C45 36.30(15)
C43 Rh5 C45 61.00(15)
C42 Rh5 C45 61.13(15)
B24 Rh5 C41 94.13(10)
B23 Rh5 C41 148.54(14)
B21 Rh5 C41 156.67(12)
C44 Rh5 C41 61.23(15)
C43 Rh5 C41 61.57(15)
C42 Rh5 C41 36.93(16)
C45 Rh5 C41 36.47(16)
B24 Rh5 Rh6 49.96(4)
B23 Rh5 Rh6 50.83(3)
B21 Rh5 Rh6 77.20(3)
C44 Rh5 Rh6 167.65(12)
C43 Rh5 Rh6 133.72(11)
C42 Rh5 Rh6 116.25(10)
C45 Rh5 Rh6 155.22(12)
C41 Rh5 Rh6 125.41(11)
B24 Rh5 Rh4 49.61(3)
B23 Rh5 Rh4 76.92(3)
B21 Rh5 Rh4 50.79(4)
C44 Rh5 Rh4 125.49(11)
C43 Rh5 Rh4 156.37(11)
C42 Rh5 Rh4 165.22(12)
C45 Rh5 Rh4 115.62(11)
C41 Rh5 Rh4 131.47(12)
Rh6 Rh5 Rh4 59.860(10)
B24 Rh6 B23 98.25(5)
B24 Rh6 B22 98.6
B23 Rh6 B22 47.9
B24 Rh6 C51 159.38(10)
B23 Rh6 C51 100.10(11)
B22 Rh6 C51 100.69(10)
B24 Rh6 C52 128.06(11)
B23 Rh6 C52 103.06(10)
B22 Rh6 C52 130.53(11)
C51 Rh6 C52 37.56(14)
B24 Rh6 C55 130.20(11)
B23 Rh6 C55 128.97(11)
B22 Rh6 C55 102.31(10)
C51 Rh6 C55 37.32(14)
C52 Rh6 C55 62.28(14)
B24 Rh6 C53 97.99(10)
B23 Rh6 C53 135.22(10)
B22 Rh6 C53 162.20(10)
C51 Rh6 C53 62.12(13)
C52 Rh6 C53 37.23(13)
C55 Rh6 C53 61.54(13)
B24 Rh6 C54 99.02(10)
B23 Rh6 C54 161.97(10)
B22 Rh6 C54 133.47(10)
C51 Rh6 C54 62.03(14)
C52 Rh6 C54 61.73(13)
C55 Rh6 C54 37.08(13)
C53 Rh6 C54 36.26(13)
B24 Rh6 Rh4 49.70(3)
B23 Rh6 Rh4 77.08(3)
B22 Rh6 Rh4 51.25(3)
C51 Rh6 Rh4 144.81(10)
C52 Rh6 Rh4 177.63(11)
C55 Rh6 Rh4 119.51(10)
C53 Rh6 Rh4 141.57(10)
C54 Rh6 Rh4 118.55(9)
B24 Rh6 Rh5 49.80(4)
B23 Rh6 Rh5 50.87(4)
B22 Rh6 Rh5 77.28(4)
C51 Rh6 Rh5 142.87(11)
C52 Rh6 Rh5 118.12(10)
C55 Rh6 Rh5 179.55(10)
C53 Rh6 Rh5 118.89(10)
C54 Rh6 Rh5 143.19(10)
Rh4 Rh6 Rh5 60.100(13)
B4 B1 B2 59.4(2)
B4 B1 Rh1 101.70(19)
B2 B1 Rh1 65.5(2)
B4 B1 Rh2 65.47(14)
B2 B1 Rh2 102.3(2)
Rh1 B1 Rh2 77.85(14)
B4 B2 B1 60.1(2)
B4 B2 Rh1 102.5(2)
B1 B2 Rh1 66.1(2)
B4 B2 Rh3 65.70(14)
B1 B2 Rh3 102.8(2)
Rh1 B2 Rh3 77.66(14)
Rh1 B3 Rh2 80.65(5)
Rh1 B3 Rh3 80.10(5)
Rh2 B3 Rh3 80.00(5)
B2 B4 B1 60.5(2)
B2 B4 Rh2 103.52(16)
B1 B4 Rh2 66.30(15)
B2 B4 Rh3 66.47(13)
B1 B4 Rh3 103.62(15)
Rh2 B4 Rh3 78.10(5)
B23 B21 B22 59.5
B23 B21 Rh4 102.6
B22 B21 Rh4 66.3
B23 B21 Rh5 65.9
B22 B21 Rh5 103.0
Rh4 B21 Rh5 78.36(5)
B23 B22 B21 60.1
B23 B22 Rh6 65.9
B21 B22 Rh6 102.5
B23 B22 Rh4 102.4
B21 B22 Rh4 65.4
Rh6 B22 Rh4 77.74(4)
B22 B23 B21 60.4
B22 B23 Rh6 66.2
B21 B23 Rh6 103.0
B22 B23 Rh5 103.5
B21 B23 Rh5 65.9
Rh6 B23 Rh5 78.30(5)
Rh4 B24 Rh5 80.57(5)
Rh4 B24 Rh6 80.22(5)
Rh5 B24 Rh6 80.25(5)
C5 C1 C2 107.4
C5 C1 C6 126.4
C2 C1 C6 126.2
C5 C1 Rh1 71.5
C2 C1 Rh1 71.9
C6 C1 Rh1 123.7
C1 C2 C3 108.4
C1 C2 C7 125.1(3)
C3 C2 C7 126.2(3)
C1 C2 Rh1 70.7
C3 C2 Rh1 72.4
C7 C2 Rh1 126.49(19)
C4 C3 C2 107.9
C4 C3 C8 126.1(2)
C2 C3 C8 125.9(2)
C4 C3 Rh1 72.3
C2 C3 Rh1 70.2
C8 C3 Rh1 126.08(19)
C3 C4 C5 107.3
C3 C4 C9 126.8(2)
C5 C4 C9 125.7(2)
C3 C4 Rh1 71.3
C5 C4 Rh1 69.2
C9 C4 Rh1 129.08(18)
C1 C5 C4 109.0
C1 C5 C10 125.4(2)
C4 C5 C10 125.5(2)
C1 C5 Rh1 71.3
C4 C5 Rh1 73.4
C10 C5 Rh1 125.56(18)
C12 C11 C15 107.5(3)
C12 C11 C16 127.1(5)
C15 C11 C16 125.2(5)
C12 C11 Rh2 71.7(2)
C15 C11 Rh2 72.2(2)
C16 C11 Rh2 124.7(3)
C13 C12 C11 108.1(4)
C13 C12 C17 126.9(4)
C11 C12 C17 124.6(4)
C13 C12 Rh2 73.8(2)
C11 C12 Rh2 70.9(2)
C17 C12 Rh2 126.3(3)
C14 C13 C12 108.3(3)
C14 C13 C18 124.8(4)
C12 C13 C18 126.7(4)
C14 C13 Rh2 72.3(2)
C12 C13 Rh2 69.6(2)
C18 C13 Rh2 128.5(3)
C13 C14 C15 108.6(4)
C13 C14 C19 123.9(4)
C15 C14 C19 127.3(4)
C13 C14 Rh2 71.8(2)
C15 C14 Rh2 70.0(2)
C19 C14 Rh2 128.0(3)
C14 C15 C11 107.5(3)
C14 C15 C20 126.2(4)
C11 C15 C20 126.1(4)
C14 C15 Rh2 73.5(2)
C11 C15 Rh2 70.2(2)
C20 C15 Rh2 126.5(3)
C22 C21 C25 107.9(3)
C22 C21 C26 125.6(4)
C25 C21 C26 126.3(4)
C22 C21 Rh3 70.43(19)
C25 C21 Rh3 72.71(19)
C26 C21 Rh3 126.6(3)
C23 C22 C21 108.4(3)
C23 C22 C27 125.9(4)
C21 C22 C27 125.4(4)
C23 C22 Rh3 72.2(2)
C21 C22 Rh3 72.2(2)
C27 C22 Rh3 126.3(3)
C22 C23 C24 107.6(3)
C22 C23 C28 124.9(4)
C24 C23 C28 127.3(4)
C22 C23 Rh3 70.8(2)
C24 C23 Rh3 72.8(2)
C28 C23 Rh3 125.9(2)
C25 C24 C23 107.9(3)
C25 C24 C29 126.0(4)
C23 C24 C29 125.7(4)
C25 C24 Rh3 71.7(2)
C23 C24 Rh3 69.9(2)
C29 C24 Rh3 129.5(3)
C24 C25 C21 108.2(3)
C24 C25 C30 124.7(4)
C21 C25 C30 126.8(4)
C24 C25 Rh3 72.04(19)
C21 C25 Rh3 70.42(18)
C30 C25 Rh3 128.3(2)
C32 C31 C35 107.6(4)
C32 C31 C36 125.3(5)
C35 C31 C36 126.9(5)
C32 C31 Rh4 73.3(2)
C35 C31 Rh4 71.1(2)
C36 C31 Rh4 124.6(3)
C31 C32 C33 109.1(4)
C31 C32 C37 124.7(4)
C33 C32 C37 125.8(5)
C31 C32 Rh4 70.1(2)
C33 C32 Rh4 72.9(2)
C37 C32 Rh4 128.5(3)
C34 C33 C32 107.5(4)
C34 C33 C38 125.2(4)
C32 C33 C38 127.1(4)
C34 C33 Rh4 70.7(2)
C32 C33 Rh4 71.0(2)
C38 C33 Rh4 127.4(3)
C33 C34 C35 108.3(4)
C33 C34 C39 125.1(4)
C35 C34 C39 126.3(4)
C33 C34 Rh4 73.2(2)
C35 C34 Rh4 69.7(2)
C39 C34 Rh4 127.7(3)
C31 C35 C34 107.4(4)
C31 C35 C40 127.2(5)
C34 C35 C40 125.2(4)
C31 C35 Rh4 71.6(2)
C34 C35 Rh4 72.9(2)
C40 C35 Rh4 125.5(3)
C45 C41 C42 107.0(4)
C45 C41 C46 126.9(5)
C42 C41 C46 125.9(5)
C45 C41 Rh5 71.0(2)
C42 C41 Rh5 70.7(2)
C46 C41 Rh5 127.4(3)
C43 C42 C41 107.4(3)
C43 C42 C47 126.7(5)
C41 C42 C47 125.5(4)
C43 C42 Rh5 70.5(2)
C41 C42 Rh5 72.3(2)
C47 C42 Rh5 128.0(3)
C44 C43 C42 108.1(4)
C44 C43 C48 126.1(4)
C42 C43 C48 125.7(4)
C44 C43 Rh5 71.5(2)
C42 C43 Rh5 72.5(2)
C48 C43 Rh5 125.2(3)
C45 C44 C43 108.3(4)
C45 C44 C49 126.5(4)
C43 C44 C49 124.9(4)
C45 C44 Rh5 72.9(2)
C43 C44 Rh5 71.6(2)
C49 C44 Rh5 125.4(3)
C44 C45 C41 109.2(4)
C44 C45 C50 125.8(5)
C41 C45 C50 124.7(5)
C44 C45 Rh5 70.8(2)
C41 C45 Rh5 72.6(2)
C50 C45 Rh5 127.9(3)
C55 C51 C52 107.9(3)
C55 C51 C56 126.1(4)
C52 C51 C56 125.9(4)
C55 C51 Rh6 72.0(2)
C52 C51 Rh6 71.8(2)
C56 C51 Rh6 125.3(3)
C51 C52 C53 107.6(3)
C51 C52 C57 125.1(4)
C53 C52 C57 127.1(4)
C51 C52 Rh6 70.6(2)
C53 C52 Rh6 72.79(19)
C57 C52 Rh6 126.6(3)
C54 C53 C52 108.5(3)
C54 C53 C58 124.6(4)
C52 C53 C58 126.7(4)
C54 C53 Rh6 72.44(19)
C52 C53 Rh6 69.98(19)
C58 C53 Rh6 126.6(3)
C53 C54 C55 107.6(3)
C53 C54 C59 124.9(4)
C55 C54 C59 127.1(4)
C53 C54 Rh6 71.3(2)
C55 C54 Rh6 69.5(2)
C59 C54 Rh6 129.4(3)
C51 C55 C54 108.4(3)
C51 C55 C60 124.6(4)
C54 C55 C60 126.9(4)
C51 C55 Rh6 70.7(2)
C54 C55 Rh6 73.4(2)
C60 C55 Rh6 125.5(2)

loop_
_geom_bond_atom_site_label_1
_geom_bond_atom_site_label_2
_geom_bond_distance
Rh1 B3 2.0622(12)
Rh1 B2 2.119(4)
Rh1 B1 2.128(4)
Rh1 C1 2.2174(12)
Rh1 C5 2.2199(13)
Rh1 C2 2.2327(11)
Rh1 C3 2.2627(12)
Rh1 C4 2.2753(13)
Rh1 Rh3 2.6634(4)
Rh1 Rh2 2.6741(5)
Rh2 B3 2.0699(13)
Rh2 B4 2.1144(13)
Rh2 B1 2.128(4)
Rh2 C11 2.210(4)
Rh2 C12 2.220(4)
Rh2 C15 2.236(4)
Rh2 C13 2.275(4)
Rh2 C14 2.282(4)
Rh2 Rh3 2.6656(5)
Rh3 B3 2.0768(13)
Rh3 B4 2.1166(13)
Rh3 B2 2.129(4)
Rh3 C22 2.220(4)
Rh3 C23 2.239(4)
Rh3 C21 2.244(3)
Rh3 C25 2.274(3)
Rh3 C24 2.278(3)
Rh4 B24 2.0644(12)
Rh4 B21 2.1151(13)
Rh4 B22 2.1287(13)
Rh4 C35 2.213(4)
Rh4 C31 2.220(4)
Rh4 C34 2.254(4)
Rh4 C32 2.260(4)
Rh4 C33 2.286(4)
Rh4 Rh6 2.6673(4)
Rh4 Rh5 2.6738(5)
Rh5 B24 2.0708(13)
Rh5 B23 2.1168(13)
Rh5 B21 2.1170(13)
Rh5 C44 2.218(4)
Rh5 C43 2.219(4)
Rh5 C42 2.245(4)
Rh5 C45 2.245(4)
Rh5 C41 2.266(4)
Rh5 Rh6 2.6722(5)
Rh6 B24 2.0757(13)
Rh6 B23 2.1156(13)
Rh6 B22 2.1216(12)
Rh6 C51 2.218(4)
Rh6 C52 2.233(3)
Rh6 C55 2.234(4)
Rh6 C53 2.270(3)
Rh6 C54 2.285(3)
B1 B4 1.733(4)
B1 B2 1.741(6)
B2 B4 1.721(5)
B21 B23 1.7308
B21 B22 1.7360
B22 B23 1.7206
C1 C5 1.4177
C1 C2 1.4247
C1 C6 1.5145
C2 C3 1.4414
C2 C7 1.493(4)
C3 C4 1.4190
C3 C8 1.486(5)
C4 C5 1.4431
C4 C9 1.503(5)
C5 C10 1.503(4)
C11 C12 1.421(6)
C11 C15 1.431(6)
C11 C16 1.500(5)
C12 C13 1.411(6)
C12 C17 1.499(6)
C13 C14 1.406(5)
C13 C18 1.507(5)
C14 C15 1.415(5)
C14 C19 1.503(5)
C15 C20 1.493(5)
C21 C22 1.429(5)
C21 C25 1.429(5)
C21 C26 1.495(5)
C22 C23 1.415(5)
C22 C27 1.494(5)
C23 C24 1.446(5)
C23 C28 1.491(5)
C24 C25 1.415(5)
C24 C29 1.501(5)
C25 C30 1.504(5)
C31 C32 1.408(6)
C31 C35 1.417(6)
C31 C36 1.507(6)
C32 C33 1.409(5)
C32 C37 1.490(6)
C33 C34 1.406(6)
C33 C38 1.503(6)
C34 C35 1.431(6)
C34 C39 1.491(5)
C35 C40 1.491(6)
C41 C45 1.412(6)
C41 C42 1.429(6)
C41 C46 1.499(6)
C42 C43 1.419(5)
C42 C47 1.487(5)
C43 C44 1.404(5)
C43 C48 1.504(6)
C44 C45 1.391(6)
C44 C49 1.511(5)
C45 C50 1.509(6)
C51 C55 1.424(5)
C51 C52 1.433(5)
C51 C56 1.497(5)
C52 C53 1.438(5)
C52 C57 1.497(5)
C53 C54 1.418(5)
C53 C58 1.504(5)
C54 C55 1.438(5)
C54 C59 1.494(5)
C55 C60 1.501(5)
